data_4100983
loop_
_publ_author_name
'Borst, Mark L. G.'
'Bulo, Rosa E.'
'Gibney, Daniele J.'
'Alem, Yonathan'
'de Kanter, Franciscus J. J.'
'Ehlers, Andreas W.'
'Schakel, Marius'
'Lutz, Martin'
'Spek, Anthony L.'
'Lammertsma, Koop'

_publ_section_title
;
3H-Benzophosphepine Complexes: Versatile
Phosphinidene Precursors
;
_journal_name_full 'Journal of the American Chemical Society'
_journal_year 2005
_chemical_formula_moiety 'C32 H20 Mo2 O10 P2'
_chemical_formula_sum 'C32 H20 Mo2 O10 P2'
_chemical_formula_weight 818.30
_space_group_IT_number 14
_symmetry_cell_setting monoclinic
_symmetry_space_group_name_Hall '-P 2ybc'
_symmetry_space_group_name_H-M 'P 1 21/c 1'
_cell_angle_alpha 90.00
_cell_angle_beta 111.9773(5)
_cell_angle_gamma 90.00
_cell_formula_units_Z 4
_cell_length_a 9.0413(1)
_cell_length_b 21.6707(3)
_cell_length_c 17.8474(3)
_cell_measurement_temperature 150(2)
_cell_volume 3242.75(8)
_diffrn_ambient_temperature 150(2)
_exptl_crystal_density_diffrn 1.676
_cod_original_sg_symbol_H-M 'P 21/c'
_cod_database_code 4100983

loop_
_symmetry_equiv_pos_as_xyz
'x, y, z'
'-x, y+1/2, -z+1/2'
'-x, -y, -z'
'x, -y-1/2, z-1/2'

loop_
_atom_site_label
_atom_site_type_symbol
_atom_site_fract_x
_atom_site_fract_y
_atom_site_fract_z
_atom_site_U_iso_or_equiv
_atom_site_adp_type
_atom_site_occupancy
_atom_site_symmetry_multiplicity
_atom_site_calc_flag
_atom_site_refinement_flags
_atom_site_disorder_assembly
_atom_site_disorder_group
Mo1 Mo 0.37803(4) 0.040712(13) 0.172092(19) 0.02884(11) Uani 1 1 d . . .
Mo2 Mo 0.99730(4) 0.296568(13) 0.289246(18) 0.02578(10) Uani 1 1 d . . .
P1 P 0.62099(11) 0.10789(4) 0.20838(6) 0.0255(2) Uani 1 1 d . . .
P2 P 0.96081(11) 0.19029(4) 0.33755(5) 0.0243(2) Uani 1 1 d . . .
O1 O 0.1768(3) 0.16342(13) 0.15664(17) 0.0494(7) Uani 1 1 d . . .
O2 O 0.3407(3) 0.04424(11) -0.01362(17) 0.0443(7) Uani 1 1 d . . .
O3 O 0.5981(3) -0.07854(13) 0.19652(18) 0.0523(8) Uani 1 1 d . . .
O4 O 0.3943(4) 0.02525(14) 0.35206(19) 0.0638(9) Uani 1 1 d . . .
O5 O 0.0583(4) -0.03457(13) 0.1117(2) 0.0616(9) Uani 1 1 d . . .
O6 O 1.1281(4) 0.34058(12) 0.47299(17) 0.0495(8) Uani 1 1 d . . .
O7 O 1.3486(3) 0.26301(13) 0.30155(17) 0.0492(8) Uani 1 1 d . . .
O8 O 0.8758(3) 0.25981(13) 0.10388(17) 0.0500(8) Uani 1 1 d . . .
O9 O 0.6568(3) 0.34351(12) 0.27551(17) 0.0478(7) Uani 1 1 d . . .
O10 O 1.0259(4) 0.43258(13) 0.23448(19) 0.0586(9) Uani 1 1 d . . .
C1 C 0.8182(4) 0.07580(15) 0.2712(2) 0.0257(8) Uani 1 1 d . . .
H1 H 0.830(4) 0.0399(14) 0.2467(18) 0.024(9) Uiso 1 1 d . . .
C2 C 0.8064(4) 0.06360(15) 0.3524(2) 0.0270(8) Uani 1 1 d . . .
C3 C 0.8158(4) 0.00508(16) 0.3861(2) 0.0346(9) Uani 1 1 d . . .
H3 H 0.8316 -0.0302 0.3584 0.041 Uiso 1 1 calc R . .
C4 C 0.8022(5) -0.00133(18) 0.4601(2) 0.0438(11) Uani 1 1 d . . .
H4 H 0.8109 -0.0411 0.4837 0.053 Uiso 1 1 calc R . .
C5 C 0.7761(5) 0.04919(18) 0.5003(2) 0.0453(11) Uani 1 1 d . . .
H5 H 0.7651 0.0441 0.5509 0.054 Uiso 1 1 calc R . .
C6 C 0.7659(5) 0.10707(17) 0.4670(2) 0.0390(10) Uani 1 1 d . . .
H6 H 0.7486 0.1419 0.4950 0.047 Uiso 1 1 calc R . .
C7 C 0.7805(4) 0.11488(15) 0.3932(2) 0.0264(8) Uani 1 1 d . . .
C8 C 0.7712(4) 0.17613(16) 0.3530(2) 0.0267(8) Uani 1 1 d . . .
H8 H 0.750(4) 0.2083(14) 0.3846(18) 0.023(9) Uiso 1 1 d . . .
C9 C 0.6330(5) 0.17801(17) 0.2700(2) 0.0300(9) Uani 1 1 d . . .
H9A H 0.546(4) 0.1797(13) 0.2813(18) 0.019(9) Uiso 1 1 d . . .
H9B H 0.637(3) 0.2139(14) 0.2394(17) 0.015(8) Uiso 1 1 d . . .
C10 C 0.9556(5) 0.11951(17) 0.2774(2) 0.0270(8) Uani 1 1 d . . .
H10A H 1.053(4) 0.1004(15) 0.301(2) 0.033(10) Uiso 1 1 d . . .
H10B H 0.948(3) 0.1339(12) 0.2272(18) 0.010(8) Uiso 1 1 d . . .
C11 C 0.6406(4) 0.13654(15) 0.1163(2) 0.0291(9) Uani 1 1 d . . .
C12 C 0.5444(5) 0.18567(16) 0.0751(2) 0.0364(9) Uani 1 1 d . . .
H12 H 0.4825 0.2074 0.0993 0.044 Uiso 1 1 calc R . .
C13 C 0.5384(5) 0.20284(17) -0.0002(2) 0.0436(10) Uani 1 1 d . . .
H13 H 0.4716 0.2359 -0.0282 0.052 Uiso 1 1 calc R . .
C14 C 0.6296(5) 0.17184(18) -0.0347(2) 0.0459(11) Uani 1 1 d . . .
H14 H 0.6264 0.1839 -0.0864 0.055 Uiso 1 1 calc R . .
C15 C 0.7259(5) 0.12324(18) 0.0055(2) 0.0439(11) Uani 1 1 d . . .
H15 H 0.7888 0.1021 -0.0187 0.053 Uiso 1 1 calc R . .
C16 C 0.7309(4) 0.10538(16) 0.0806(2) 0.0341(9) Uani 1 1 d . . .
H16 H 0.7962 0.0717 0.1078 0.041 Uiso 1 1 calc R . .
C17 C 0.2486(4) 0.11919(18) 0.1609(2) 0.0345(9) Uani 1 1 d . . .
C18 C 0.3559(4) 0.04460(15) 0.0535(3) 0.0337(9) Uani 1 1 d . . .
C19 C 0.5187(5) -0.03679(17) 0.1870(2) 0.0359(9) Uani 1 1 d . . .
C20 C 0.3922(5) 0.03218(17) 0.2881(3) 0.0422(10) Uani 1 1 d . . .
C21 C 0.1757(5) -0.00812(18) 0.1350(3) 0.0412(10) Uani 1 1 d . . .
C22 C 1.1185(4) 0.17373(15) 0.4354(2) 0.0299(9) Uani 1 1 d . . .
C23 C 1.1030(5) 0.19099(17) 0.5071(2) 0.0390(10) Uani 1 1 d . . .
H23 H 1.0067 0.2093 0.5059 0.047 Uiso 1 1 calc R . .
C24 C 1.2272(6) 0.1815(2) 0.5801(3) 0.0539(12) Uani 1 1 d . . .
H24 H 1.2150 0.1933 0.6288 0.065 Uiso 1 1 calc R . .
C25 C 1.3671(6) 0.1556(2) 0.5836(3) 0.0583(13) Uani 1 1 d . . .
H25 H 1.4510 0.1489 0.6343 0.070 Uiso 1 1 calc R . .
C26 C 1.3861(5) 0.13922(19) 0.5134(3) 0.0519(12) Uani 1 1 d . . .
H26 H 1.4838 0.1217 0.5154 0.062 Uiso 1 1 calc R . .
C27 C 1.2619(4) 0.14842(16) 0.4394(2) 0.0360(9) Uani 1 1 d . . .
H27 H 1.2756 0.1372 0.3910 0.043 Uiso 1 1 calc R . .
C28 C 1.0835(5) 0.32437(16) 0.4080(2) 0.0330(9) Uani 1 1 d . . .
C29 C 1.2228(5) 0.27380(17) 0.2978(2) 0.0322(9) Uani 1 1 d . . .
C30 C 0.9158(4) 0.27096(17) 0.1711(2) 0.0335(9) Uani 1 1 d . . .
C31 C 0.7780(5) 0.32480(16) 0.2801(2) 0.0315(9) Uani 1 1 d . . .
C32 C 1.0222(5) 0.38247(18) 0.2555(2) 0.0383(10) Uani 1 1 d . . .

loop_
_atom_site_aniso_label
_atom_site_aniso_U_11
_atom_site_aniso_U_22
_atom_site_aniso_U_33
_atom_site_aniso_U_23
_atom_site_aniso_U_13
_atom_site_aniso_U_12
Mo1 0.0290(2) 0.02264(18) 0.0362(2) -0.00127(14) 0.01370(17) -0.00444(14)
Mo2 0.0272(2) 0.02235(18) 0.02913(19) -0.00009(13) 0.01209(16) -0.00185(14)
P1 0.0260(6) 0.0193(5) 0.0314(5) -0.0015(4) 0.0111(5) -0.0011(4)
P2 0.0258(6) 0.0231(5) 0.0256(5) -0.0007(4) 0.0115(5) -0.0003(4)
O1 0.0479(19) 0.0444(18) 0.059(2) -0.0009(15) 0.0237(17) 0.0093(15)
O2 0.0503(19) 0.0448(17) 0.0371(17) -0.0039(14) 0.0156(15) -0.0043(14)
O3 0.0444(19) 0.0313(16) 0.077(2) -0.0017(15) 0.0182(17) 0.0030(14)
O4 0.069(2) 0.082(2) 0.049(2) 0.0085(18) 0.0321(19) -0.0003(18)
O5 0.045(2) 0.062(2) 0.078(2) -0.0062(17) 0.0220(19) -0.0256(17)
O6 0.065(2) 0.0416(17) 0.0393(18) -0.0120(14) 0.0161(17) -0.0064(15)
O7 0.0302(17) 0.065(2) 0.0539(19) -0.0161(15) 0.0177(16) 0.0004(15)
O8 0.054(2) 0.062(2) 0.0330(17) -0.0019(14) 0.0161(16) -0.0202(16)
O9 0.0377(18) 0.0490(18) 0.059(2) -0.0043(14) 0.0202(16) 0.0073(15)
O10 0.073(2) 0.0307(17) 0.080(2) 0.0131(16) 0.038(2) -0.0056(15)
C1 0.032(2) 0.0147(19) 0.032(2) -0.0054(16) 0.0137(18) -0.0013(16)
C2 0.024(2) 0.027(2) 0.030(2) 0.0010(16) 0.0097(18) -0.0009(16)
C3 0.037(2) 0.027(2) 0.038(2) 0.0004(17) 0.013(2) 0.0017(18)
C4 0.051(3) 0.033(2) 0.044(3) 0.014(2) 0.014(2) -0.005(2)
C5 0.053(3) 0.050(3) 0.038(2) 0.006(2) 0.024(2) -0.009(2)
C6 0.042(3) 0.038(2) 0.042(2) -0.0049(19) 0.022(2) -0.0057(19)
C7 0.023(2) 0.030(2) 0.026(2) 0.0001(16) 0.0086(17) -0.0035(16)
C8 0.028(2) 0.025(2) 0.032(2) -0.0073(16) 0.0154(19) -0.0001(16)
C9 0.026(2) 0.024(2) 0.043(3) -0.0050(18) 0.017(2) -0.0013(17)
C10 0.028(2) 0.030(2) 0.023(2) -0.0028(17) 0.0105(19) 0.0007(18)
C11 0.033(2) 0.026(2) 0.028(2) -0.0006(16) 0.0100(19) -0.0092(17)
C12 0.039(2) 0.032(2) 0.035(2) 0.0019(18) 0.011(2) -0.0049(19)
C13 0.048(3) 0.036(2) 0.037(2) 0.0043(19) 0.003(2) -0.005(2)
C14 0.061(3) 0.043(3) 0.030(2) -0.001(2) 0.013(2) -0.021(2)
C15 0.059(3) 0.042(3) 0.037(2) -0.010(2) 0.026(2) -0.010(2)
C16 0.040(3) 0.028(2) 0.034(2) -0.0011(17) 0.013(2) -0.0047(18)
C17 0.030(2) 0.038(2) 0.039(2) -0.0040(19) 0.017(2) -0.0038(19)
C18 0.030(2) 0.020(2) 0.050(3) -0.0033(18) 0.014(2) -0.0061(16)
C19 0.033(2) 0.028(2) 0.045(3) -0.0048(18) 0.012(2) -0.0105(19)
C20 0.035(3) 0.042(2) 0.050(3) 0.000(2) 0.018(2) -0.0043(19)
C21 0.038(3) 0.034(2) 0.052(3) 0.001(2) 0.018(2) -0.008(2)
C22 0.033(2) 0.0194(18) 0.036(2) 0.0049(16) 0.012(2) -0.0008(16)
C23 0.041(3) 0.040(2) 0.033(2) -0.0031(18) 0.010(2) -0.0028(19)
C24 0.063(4) 0.055(3) 0.034(3) 0.001(2) 0.008(3) -0.013(3)
C25 0.047(3) 0.054(3) 0.048(3) 0.012(2) -0.012(3) -0.012(2)
C26 0.034(3) 0.049(3) 0.062(3) 0.012(2) 0.006(3) -0.001(2)
C27 0.029(2) 0.037(2) 0.039(2) 0.0047(18) 0.010(2) -0.0008(19)
C28 0.034(2) 0.025(2) 0.040(3) 0.0003(18) 0.014(2) 0.0016(17)
C29 0.039(3) 0.031(2) 0.028(2) -0.0063(17) 0.015(2) -0.0066(19)
C30 0.035(2) 0.031(2) 0.037(2) 0.0057(18) 0.017(2) -0.0048(18)
C31 0.037(3) 0.025(2) 0.033(2) -0.0015(17) 0.013(2) -0.0030(18)
C32 0.039(3) 0.036(2) 0.043(2) -0.0007(19) 0.019(2) -0.0062(19)

loop_
_geom_bond_atom_site_label_1
_geom_bond_atom_site_label_2
_geom_bond_distance
_geom_bond_site_symmetry_2
_geom_bond_publ_flag
Mo1 C21 2.000(4) . ?
Mo1 C17 2.031(4) . ?
Mo1 C20 2.035(4) . ?
Mo1 C18 2.052(4) . ?
Mo1 C19 2.063(4) . ?
Mo1 P1 2.5099(9) . ?
Mo2 C32 1.995(4) . ?
Mo2 C31 2.022(4) . ?
Mo2 C30 2.033(4) . ?
Mo2 C29 2.047(4) . ?
Mo2 C28 2.055(4) . ?
Mo2 P2 2.5237(9) . ?
P1 C11 1.826(3) . ?
P1 C1 1.850(4) . ?
P1 C9 1.855(4) . ?
P2 C22 1.830(4) . ?
P2 C8 1.861(3) . ?
P2 C10 1.863(4) . ?
O1 C17 1.144(4) . ?
O2 C18 1.153(4) . ?
O3 C19 1.127(4) . ?
O4 C20 1.144(4) . ?
O5 C21 1.139(4) . ?
O6 C28 1.133(4) . ?
O7 C29 1.138(4) . ?
O8 C30 1.142(4) . ?
O9 C31 1.143(4) . ?
O10 C32 1.154(4) . ?
C1 C2 1.515(5) . ?
C1 C10 1.533(5) . ?
C1 H1 0.92(3) . ?
C2 C3 1.393(5) . ?
C2 C7 1.396(5) . ?
C3 C4 1.378(5) . ?
C3 H3 0.9500 . ?
C4 C5 1.377(5) . ?
C4 H4 0.9500 . ?
C5 C6 1.376(5) . ?
C5 H5 0.9500 . ?
C6 C7 1.383(4) . ?
C6 H6 0.9500 . ?
C7 C8 1.496(5) . ?
C8 C9 1.541(5) . ?
C8 H8 0.96(3) . ?
C9 H9A 0.88(3) . ?
C9 H9B 0.96(3) . ?
C10 H10A 0.92(4) . ?
C10 H10B 0.93(3) . ?
C11 C16 1.385(5) . ?
C11 C12 1.398(5) . ?
C12 C13 1.376(5) . ?
C12 H12 0.9500 . ?
C13 C14 1.374(5) . ?
C13 H13 0.9500 . ?
C14 C15 1.384(6) . ?
C14 H14 0.9500 . ?
C15 C16 1.380(5) . ?
C15 H15 0.9500 . ?
C16 H16 0.9500 . ?
C22 C27 1.384(5) . ?
C22 C23 1.390(5) . ?
C23 C24 1.381(5) . ?
C23 H23 0.9500 . ?
C24 C25 1.364(6) . ?
C24 H24 0.9500 . ?
C25 C26 1.373(6) . ?
C25 H25 0.9500 . ?
C26 C27 1.391(5) . ?
C26 H26 0.9500 . ?
C27 H27 0.9500 . ?
